data_1553981
loop_
_publ_author_name
'Zhang, Shan-Shan'
'Feng, Lei'
'Senanayake, Ravithree D.'
'Aikens, Christine M.'
'Wang, Xing-Po'
'Zhao, Quan-Qin'
'Tung, Chen-Ho'
'Sun, Di'

_publ_section_title
;
 Diphosphine-protected ultrasmall gold nanoclusters: opened icosahedral
 Au<sub>13</sub> and heart-shaped Au<sub>8</sub> clusters.
;
_journal_issue 5
_journal_name_full 'Chemical science'
_journal_page_first 1251
_journal_page_last 1258
_journal_paper_doi 10.1039/c7sc03566g
_journal_volume 9
_journal_year 2018
_chemical_formula_moiety 'C100 H88 Au8 P8 S2, 2(Cl), 4(C H2 Cl2)'
_chemical_formula_sum 'C104 H96 Au8 Cl10 P8 S2'
_chemical_formula_weight 3587.91
_space_group_crystal_system orthorhombic
_space_group_IT_number 68
_space_group_name_Hall '-C 2a 2ac'
_space_group_name_H-M_alt 'C c c a :2'
_atom_sites_solution_hydrogens geom
_audit_creation_date 2017-10-03
_audit_creation_method
;
Olex2 1.2
(compiled 2017.03.28 svn.r3405 for OlexSys, GUI svn.r5337)
;
_audit_update_record
;
2017-10-03 deposited with the CCDC.
2017-12-20 downloaded from the CCDC.
;
_cell_angle_alpha 90
_cell_angle_beta 90
_cell_angle_gamma 90
_cell_formula_units_Z 8
_cell_length_a 29.8513(7)
_cell_length_b 27.0724(7)
_cell_length_c 28.9960(6)
_cell_measurement_reflns_used 20164
_cell_measurement_temperature 93.0(3)
_cell_measurement_theta_max 30.7940
_cell_measurement_theta_min 3.4660
_cell_volume 23433.0(10)
_computing_cell_refinement 'CrysAlisPro 1.171.39.30d (Rigaku OD, 2017)'
_computing_data_collection 'CrysAlisPro 1.171.39.30d (Rigaku OD, 2017)'
_computing_data_reduction 'CrysAlisPro 1.171.39.30d (Rigaku OD, 2017)'
_computing_molecular_graphics 'Olex2 (Dolomanov et al., 2009)'
_computing_publication_material 'Olex2 (Dolomanov et al., 2009)'
_computing_structure_refinement 'ShelXL (Sheldrick, 2015)'
_diffrn_ambient_environment N~2~
_diffrn_ambient_temperature 93.0(3)
_diffrn_detector 'CCD plate'
_diffrn_detector_type HyPix
_diffrn_measured_fraction_theta_full 0.994
_diffrn_measured_fraction_theta_max 0.994
_diffrn_measurement_details
;
List of Runs (angles in degrees, time in seconds):

  # Type    Start    End  Width  t~exp~   \w     \q     \k     \f   Frames
#--------------------------------------------------------------------------
  1  \w    -52.00   3.00   1.00   30.00    --    5.65 -47.00 152.00   55
  2  \w    -24.00  29.00   1.00   30.00    --   -4.48 -99.00 -60.00   53
  3  \w    -26.00  29.00   1.00   30.00    --   -4.48 -99.00-180.00   55
;
_diffrn_measurement_device 'four-circle diffractometer'
_diffrn_measurement_device_type 'XtaLAB Synergy, Dualflex, HyPix'
_diffrn_measurement_method '\w scans'
_diffrn_orient_matrix_type 'CrysAlisPro convention (1999,Acta A55,543-557)'
_diffrn_orient_matrix_UB_11 0.0154977000
_diffrn_orient_matrix_UB_12 0.0101074000
_diffrn_orient_matrix_UB_13 -0.0159561000
_diffrn_orient_matrix_UB_21 -0.0178785000
_diffrn_orient_matrix_UB_22 0.0113346000
_diffrn_orient_matrix_UB_23 -0.0121667000
_diffrn_orient_matrix_UB_31 0.0021384000
_diffrn_orient_matrix_UB_32 0.0213438000
_diffrn_orient_matrix_UB_33 0.0140039000
_diffrn_radiation_monochromator mirror
_diffrn_radiation_probe x-ray
_diffrn_radiation_type MoK\a
_diffrn_radiation_wavelength 0.71073
_diffrn_reflns_av_R_equivalents 0.0699
_diffrn_reflns_av_unetI/netI 0.0492
_diffrn_reflns_Laue_measured_fraction_full 0.994
_diffrn_reflns_Laue_measured_fraction_max 0.994
_diffrn_reflns_limit_h_max 37
_diffrn_reflns_limit_h_min -37
_diffrn_reflns_limit_k_max 29
_diffrn_reflns_limit_k_min -33
_diffrn_reflns_limit_l_max 36
_diffrn_reflns_limit_l_min -36
_diffrn_reflns_number 57061
_diffrn_reflns_point_group_measured_fraction_full 0.994
_diffrn_reflns_point_group_measured_fraction_max 0.994
_diffrn_reflns_theta_full 25.242
_diffrn_reflns_theta_max 26.372
_diffrn_reflns_theta_min 3.379
_diffrn_source 'micro-focus sealed X-ray tube'
_diffrn_source_type 'PhotonJet (Mo) X-ray Source'
_exptl_absorpt_coefficient_mu 10.391
_exptl_absorpt_correction_T_max 1.00000
_exptl_absorpt_correction_T_min 0.43338
_exptl_absorpt_correction_type multi-scan
_exptl_absorpt_process_details
;
CrysAlisPro 1.171.39.30d (Rigaku Oxford Diffraction, 2017)
Empirical absorption correction using spherical harmonics,
 implemented in SCALE3 ABSPACK scaling algorithm.
;
_exptl_crystal_colour yellow
_exptl_crystal_colour_primary yellow
_exptl_crystal_density_diffrn 2.034
_exptl_crystal_description block
_exptl_crystal_F_000 13392
_exptl_crystal_size_max 0.1
_exptl_crystal_size_mid 0.1
_exptl_crystal_size_min 0.08
_refine_diff_density_max 5.089
_refine_diff_density_min -2.474
_refine_diff_density_rms 0.250
_refine_ls_extinction_method none
_refine_ls_goodness_of_fit_ref 1.014
_refine_ls_hydrogen_treatment constr
_refine_ls_matrix_type full
_refine_ls_number_parameters 595
_refine_ls_number_reflns 11919
_refine_ls_number_restraints 0
_refine_ls_restrained_S_all 1.014
_refine_ls_R_factor_all 0.0552
_refine_ls_R_factor_gt 0.0418
_refine_ls_shift/su_max 0.003
_refine_ls_shift/su_mean 0.000
_refine_ls_structure_factor_coef Fsqd
_refine_ls_weighting_details 'w=1/[\s^2^(Fo^2^)+(0.0323P)^2^+989.1260P] where P=(Fo^2^+2Fc^2^)/3'
_refine_ls_weighting_scheme calc
_refine_ls_wR_factor_gt 0.0968
_refine_ls_wR_factor_ref 0.1033
_reflns_Friedel_coverage 0.000
_reflns_number_gt 9961
_reflns_number_total 11919
_reflns_threshold_expression 'I > 2\s(I)'
_cod_data_source_file c7sc03566g3.cif
_cod_data_source_block SD_Au2_93K
_cod_original_sg_symbol_Hall '-C 2b 2bc'
_cod_original_sg_symbol_H-M 'C c c e'
_cod_database_code 1553981
_shelxl_version_number 2013-4
_chemical_oxdiff_formula AuPSCH
_shelx_space_group_comment
;
The symmetry employed for this shelxl refinement is uniquely defined
by the following loop, which should always be used as a source of
symmetry information in preference to the above space-group names.
They are only intended as comments.
;
_shelx_estimated_absorpt_t_max 0.490
_shelx_estimated_absorpt_t_min 0.423
_diffrn_oxdiff_ac3_digest_frames
;
01f4b1244a10e56f383d4703d603a0751d0002544d0
;
_reflns_odcompleteness_completeness 80.72
_reflns_odcompleteness_iscentric 1
_reflns_odcompleteness_theta 30.55
_olex2_refinement_description
;
1. Fixed Uiso
 At 1.2 times of:
  All C(H) groups, All C(H,H) groups
2.a Secondary CH2 refined with riding coordinates:
 C13(H13A,H13B), C38(H38A,H38B), C51(H51A,H51B), C52(H52A,H52B)
2.b Aromatic/amide H refined with riding coordinates:
 C2(H2), C3(H3), C4(H4), C5(H5), C6(H6), C8(H8), C9(H9), C10(H10), C11(H11),
 C12(H12), C15(H15), C16(H16), C17(H17), C18(H18), C19(H19), C21(H21), C22(H22),
  C23(H23), C24(H24), C25(H25), C27(H27), C28(H28), C29(H29), C30(H30),
 C31(H31), C33(H33), C34(H34), C35(H35), C36(H36), C37(H37), C40(H40), C41(H41),
  C42(H42), C43(H43), C44(H44), C46(H46), C47(H47), C48(H48), C49(H49), C50(H50)
;
_olex2_submission_special_instructions 'No special instructions were received'
_oxdiff_exptl_absorpt_empirical_details
;
Empirical correction (ABSPACK) includes:
- Absorption correction using spherical harmonics
- Frame scaling
;
_oxdiff_exptl_absorpt_empirical_full_max 1.974
_oxdiff_exptl_absorpt_empirical_full_min 0.773

loop_
_space_group_symop_operation_xyz
'x, y, z'
'-x, -y+1/2, z'
'x, -y+1/2, -z+1/2'
'-x, y, -z+1/2'
'x+1/2, y+1/2, z'
'-x+1/2, -y+1, z'
'x+1/2, -y+1, -z+1/2'
'-x+1/2, y+1/2, -z+1/2'
'-x, -y, -z'
'x, y-1/2, -z'
'-x, y-1/2, z-1/2'
'x, -y, z-1/2'
'-x+1/2, -y+1/2, -z'
'x+1/2, y, -z'
'-x+1/2, y, z-1/2'
'x+1/2, -y+1/2, z-1/2'

loop_
_atom_site_label
_atom_site_type_symbol
_atom_site_fract_x
_atom_site_fract_y
_atom_site_fract_z
_atom_site_U_iso_or_equiv
_atom_site_adp_type
_atom_site_occupancy
_atom_site_site_symmetry_order
_atom_site_calc_flag
_atom_site_refinement_flags_posn
Au1 Au 0.21471(2) 0.02885(2) 0.50780(2) 0.01147(8) Uani 1 1 d .
Au2 Au 0.21900(2) -0.03901(2) 0.44057(2) 0.01368(8) Uani 1 1 d .
Au3 Au 0.19439(2) -0.03362(2) 0.58767(2) 0.01367(8) Uani 1 1 d .
Au4 Au 0.19842(2) -0.11450(2) 0.51229(2) 0.01358(8) Uani 1 1 d .
S1 S 0.25055(7) 0.08882(7) 0.56673(7) 0.0150(4) Uani 1 1 d .
P1 P 0.14174(7) 0.05836(8) 0.51261(7) 0.0127(4) Uani 1 1 d .
P2 P 0.14291(8) 0.02084(8) 0.61425(7) 0.0149(4) Uani 1 1 d .
P3 P 0.14732(7) -0.14866(8) 0.46454(7) 0.0145(4) Uani 1 1 d .
P4 P 0.18171(8) -0.08406(8) 0.38622(7) 0.0147(4) Uani 1 1 d .
C1 C 0.0974(3) 0.0229(3) 0.4853(3) 0.0175(17) Uani 1 1 d .
C2 C 0.0729(3) -0.0130(3) 0.5096(3) 0.024(2) Uani 1 1 d .
H2 H 0.0777 -0.0176 0.5410 0.029 Uiso 1 1 calc R
C3 C 0.0417(3) -0.0414(3) 0.4866(4) 0.027(2) Uani 1 1 d .
H3 H 0.0255 -0.0651 0.5027 0.033 Uiso 1 1 calc R
C4 C 0.0343(3) -0.0351(4) 0.4399(4) 0.029(2) Uani 1 1 d .
H4 H 0.0128 -0.0541 0.4249 0.034 Uiso 1 1 calc R
C5 C 0.0585(4) -0.0012(4) 0.4162(4) 0.037(3) Uani 1 1 d .
H5 H 0.0539 0.0025 0.3846 0.044 Uiso 1 1 calc R
C6 C 0.0901(4) 0.0283(4) 0.4380(3) 0.030(2) Uani 1 1 d .
H6 H 0.1064 0.0514 0.4212 0.036 Uiso 1 1 calc R
C7 C 0.1376(3) 0.1207(3) 0.4891(3) 0.0139(16) Uani 1 1 d .
C8 C 0.1033(3) 0.1530(3) 0.5015(3) 0.0191(18) Uani 1 1 d .
H8 H 0.0801 0.1419 0.5204 0.023 Uiso 1 1 calc R
C9 C 0.1034(3) 0.2009(3) 0.4862(3) 0.024(2) Uani 1 1 d .
H9 H 0.0806 0.2225 0.4949 0.029 Uiso 1 1 calc R
C10 C 0.1376(3) 0.2172(3) 0.4576(3) 0.024(2) Uani 1 1 d .
H10 H 0.1378 0.2498 0.4473 0.029 Uiso 1 1 calc R
C11 C 0.1713(4) 0.1855(4) 0.4441(4) 0.032(2) Uani 1 1 d .
H11 H 0.1939 0.1965 0.4245 0.038 Uiso 1 1 calc R
C12 C 0.1715(3) 0.1369(3) 0.4601(3) 0.024(2) Uani 1 1 d .
H12 H 0.1943 0.1154 0.4514 0.028 Uiso 1 1 calc R
C13 C 0.1239(3) 0.0676(3) 0.5724(3) 0.0171(17) Uani 1 1 d .
H13A H 0.0914 0.0686 0.5731 0.021 Uiso 1 1 calc R
H13B H 0.1347 0.0997 0.5825 0.021 Uiso 1 1 calc R
C14 C 0.0930(3) -0.0068(3) 0.6393(3) 0.0218(19) Uani 1 1 d .
C15 C 0.0910(4) -0.0581(4) 0.6440(3) 0.034(2) Uani 1 1 d .
H15 H 0.1138 -0.0777 0.6319 0.041 Uiso 1 1 calc R
C16 C 0.0552(5) -0.0799(5) 0.6668(4) 0.050(4) Uani 1 1 d .
H16 H 0.0540 -0.1141 0.6702 0.061 Uiso 1 1 calc R
C17 C 0.0208(4) -0.0505(5) 0.6846(3) 0.045(3) Uani 1 1 d .
H17 H -0.0032 -0.0650 0.6999 0.054 Uiso 1 1 calc R
C18 C 0.0226(3) -0.0001(5) 0.6795(3) 0.038(3) Uani 1 1 d .
H18 H -0.0003 0.0195 0.6912 0.046 Uiso 1 1 calc R
C19 C 0.0585(3) 0.0217(4) 0.6569(3) 0.029(2) Uani 1 1 d .
H19 H 0.0593 0.0558 0.6535 0.035 Uiso 1 1 calc R
C20 C 0.1662(3) 0.0569(3) 0.6617(3) 0.0160(17) Uani 1 1 d .
C21 C 0.2008(3) 0.0365(3) 0.6860(3) 0.0223(19) Uani 1 1 d .
H21 H 0.2113 0.0051 0.6786 0.027 Uiso 1 1 calc R
C22 C 0.2204(3) 0.0631(4) 0.7220(3) 0.029(2) Uani 1 1 d .
H22 H 0.2442 0.0494 0.7382 0.035 Uiso 1 1 calc R
C23 C 0.2054(4) 0.1085(4) 0.7338(3) 0.029(2) Uani 1 1 d .
H23 H 0.2187 0.1256 0.7580 0.035 Uiso 1 1 calc R
C24 C 0.1701(3) 0.1292(3) 0.7094(3) 0.026(2) Uani 1 1 d .
H24 H 0.1597 0.1605 0.7173 0.031 Uiso 1 1 calc R
C25 C 0.1497(3) 0.1033(3) 0.6730(3) 0.0208(18) Uani 1 1 d .
H25 H 0.1258 0.1169 0.6568 0.025 Uiso 1 1 calc R
C26 C 0.1647(3) -0.2083(3) 0.4430(3) 0.0185(18) Uani 1 1 d .
C27 C 0.2083(3) -0.2247(3) 0.4517(3) 0.024(2) Uani 1 1 d .
H27 H 0.2276 -0.2054 0.4692 0.029 Uiso 1 1 calc R
C28 C 0.2229(4) -0.2696(4) 0.4342(3) 0.031(2) Uani 1 1 d .
H28 H 0.2518 -0.2805 0.4402 0.037 Uiso 1 1 calc R
C29 C 0.1943(4) -0.2983(3) 0.4078(3) 0.030(2) Uani 1 1 d .
H29 H 0.2044 -0.3281 0.3958 0.036 Uiso 1 1 calc R
C30 C 0.1511(3) -0.2830(3) 0.3992(4) 0.028(2) Uani 1 1 d .
H30 H 0.1320 -0.3023 0.3814 0.034 Uiso 1 1 calc R
C31 C 0.1364(3) -0.2380(3) 0.4175(3) 0.024(2) Uani 1 1 d .
H31 H 0.1071 -0.2279 0.4124 0.029 Uiso 1 1 calc R
C32 C 0.0940(3) -0.1594(3) 0.4925(3) 0.0165(17) Uani 1 1 d .
C33 C 0.0548(3) -0.1699(3) 0.4675(3) 0.0212(19) Uani 1 1 d .
H33 H 0.0554 -0.1693 0.4354 0.025 Uiso 1 1 calc R
C34 C 0.0159(3) -0.1810(4) 0.4899(4) 0.029(2) Uani 1 1 d .
H34 H -0.0097 -0.1881 0.4729 0.035 Uiso 1 1 calc R
C35 C 0.0141(4) -0.1819(4) 0.5378(4) 0.034(2) Uani 1 1 d .
H35 H -0.0123 -0.1901 0.5529 0.041 Uiso 1 1 calc R
C36 C 0.0524(3) -0.1704(4) 0.5627(4) 0.034(2) Uani 1 1 d .
H36 H 0.0514 -0.1704 0.5947 0.040 Uiso 1 1 calc R
C37 C 0.0918(3) -0.1589(4) 0.5404(3) 0.025(2) Uani 1 1 d .
H37 H 0.1171 -0.1508 0.5575 0.030 Uiso 1 1 calc R
C38 C 0.1329(3) -0.1130(3) 0.4126(3) 0.0159(17) Uani 1 1 d .
H38A H 0.1188 -0.1348 0.3903 0.019 Uiso 1 1 calc R
H38B H 0.1113 -0.0876 0.4208 0.019 Uiso 1 1 calc R
C39 C 0.2127(3) -0.1336(3) 0.3572(3) 0.0181(18) Uani 1 1 d .
C40 C 0.1901(4) -0.1733(3) 0.3363(3) 0.027(2) Uani 1 1 d .
H40 H 0.1590 -0.1753 0.3373 0.032 Uiso 1 1 calc R
C41 C 0.2153(4) -0.2096(4) 0.3140(3) 0.033(2) Uani 1 1 d .
H41 H 0.2007 -0.2363 0.3005 0.040 Uiso 1 1 calc R
C42 C 0.2605(4) -0.2066(4) 0.3116(3) 0.039(3) Uani 1 1 d .
H42 H 0.2768 -0.2310 0.2964 0.046 Uiso 1 1 calc R
C43 C 0.2825(4) -0.1670(4) 0.3319(4) 0.037(3) Uani 1 1 d .
H43 H 0.3135 -0.1648 0.3301 0.044 Uiso 1 1 calc R
C44 C 0.2585(3) -0.1304(4) 0.3548(3) 0.029(2) Uani 1 1 d .
H44 H 0.2734 -0.1041 0.3685 0.034 Uiso 1 1 calc R
C45 C 0.1588(3) -0.0460(3) 0.3400(3) 0.0198(18) Uani 1 1 d .
C46 C 0.1243(3) -0.0631(4) 0.3121(3) 0.025(2) Uani 1 1 d .
H46 H 0.1120 -0.0942 0.3170 0.030 Uiso 1 1 calc R
C47 C 0.1083(4) -0.0332(4) 0.2767(3) 0.033(2) Uani 1 1 d .
H47 H 0.0847 -0.0440 0.2584 0.040 Uiso 1 1 calc R
C48 C 0.1274(4) 0.0124(4) 0.2684(3) 0.037(3) Uani 1 1 d .
H48 H 0.1170 0.0321 0.2444 0.045 Uiso 1 1 calc R
C49 C 0.1621(4) 0.0285(4) 0.2963(4) 0.040(3) Uani 1 1 d .
H49 H 0.1754 0.0590 0.2906 0.048 Uiso 1 1 calc R
C50 C 0.1775(3) -0.0002(4) 0.3326(3) 0.026(2) Uani 1 1 d .
H50 H 0.2002 0.0114 0.3517 0.031 Uiso 1 1 calc R
Cl1 Cl 0.03818(12) 0.14873(13) 0.61669(11) 0.0532(8) Uani 1 1 d .
Cl2 Cl 0.1676(3) 0.3034(3) 0.3619(3) 0.166(4) Uani 1 1 d .
Cl3 Cl 0.1727(3) 0.3659(5) 0.2876(3) 0.197(5) Uani 1 1 d .
C51 C 0.1978(5) 0.3446(4) 0.3316(4) 0.043(3) Uani 1 1 d .
H51A H 0.2057 0.3718 0.3517 0.051 Uiso 1 1 calc R
H51B H 0.2254 0.3289 0.3217 0.051 Uiso 1 1 calc R
Cl4 Cl 0.0911(3) 0.1117(5) 0.3351(3) 0.215(6) Uani 1 1 d .
Cl5 Cl 0.0385(4) 0.1942(4) 0.3482(4) 0.206(5) Uani 1 1 d .
C52 C 0.0700(9) 0.1547(12) 0.3692(8) 0.169(16) Uani 1 1 d .
H52A H 0.0538 0.1381 0.3937 0.203 Uiso 1 1 calc R
H52B H 0.0949 0.1719 0.3835 0.203 Uiso 1 1 calc R

loop_
_atom_site_aniso_label
_atom_site_aniso_U_11
_atom_site_aniso_U_22
_atom_site_aniso_U_33
_atom_site_aniso_U_23
_atom_site_aniso_U_13
_atom_site_aniso_U_12
Au1 0.01222(15) 0.01189(15) 0.01031(14) 0.00036(10) 0.00041(11) 0.00303(11)
Au2 0.01852(16) 0.01176(15) 0.01077(14) 0.00030(11) -0.00245(12) -0.00164(12)
Au3 0.01774(17) 0.01278(15) 0.01048(14) 0.00113(11) -0.00074(12) 0.00210(12)
Au4 0.01517(16) 0.01260(15) 0.01297(15) 0.00181(11) -0.00160(12) 0.00092(11)
S1 0.0165(10) 0.0141(9) 0.0143(9) -0.0045(7) 0.0027(8) 0.0003(8)
P1 0.0132(10) 0.0134(10) 0.0116(9) -0.0018(7) -0.0001(8) 0.0030(8)
P2 0.0178(11) 0.0170(10) 0.0100(9) 0.0011(8) -0.0010(8) 0.0016(8)
P3 0.0144(11) 0.0145(10) 0.0145(10) 0.0020(8) -0.0014(8) 0.0010(8)
P4 0.0200(11) 0.0132(10) 0.0109(9) -0.0002(8) -0.0027(8) -0.0013(8)
C1 0.012(4) 0.020(4) 0.021(4) -0.007(3) 0.000(3) 0.008(3)
C2 0.029(5) 0.021(5) 0.024(5) -0.003(4) -0.005(4) 0.000(4)
C3 0.018(5) 0.018(5) 0.045(6) -0.004(4) -0.005(4) -0.001(4)
C4 0.016(5) 0.028(5) 0.042(6) -0.009(4) -0.010(4) 0.004(4)
C5 0.037(6) 0.045(6) 0.027(5) -0.005(5) -0.019(5) 0.007(5)
C6 0.044(6) 0.026(5) 0.020(5) 0.000(4) -0.008(4) -0.006(4)
C7 0.016(4) 0.017(4) 0.008(4) 0.004(3) -0.003(3) 0.001(3)
C8 0.013(4) 0.020(4) 0.025(4) 0.002(3) -0.001(4) 0.002(3)
C9 0.026(5) 0.022(5) 0.025(5) -0.002(4) 0.000(4) 0.010(4)
C10 0.033(6) 0.017(4) 0.022(4) 0.006(3) 0.000(4) 0.004(4)
C11 0.034(6) 0.027(5) 0.033(5) 0.013(4) 0.013(5) 0.004(4)
C12 0.026(5) 0.028(5) 0.016(4) 0.009(4) 0.002(4) 0.014(4)
C13 0.026(5) 0.014(4) 0.010(4) -0.004(3) 0.004(3) 0.007(3)
C14 0.026(5) 0.027(5) 0.012(4) 0.001(3) 0.002(4) -0.004(4)
C15 0.045(7) 0.034(6) 0.023(5) -0.001(4) 0.007(5) -0.017(5)
C16 0.072(9) 0.050(7) 0.029(6) 0.006(5) 0.009(6) -0.036(7)
C17 0.037(6) 0.086(10) 0.012(4) -0.002(5) 0.004(5) -0.038(6)
C18 0.016(5) 0.077(9) 0.022(5) 0.002(5) 0.006(4) -0.006(5)
C19 0.021(5) 0.043(6) 0.023(5) 0.003(4) -0.005(4) 0.000(4)
C20 0.019(4) 0.019(4) 0.010(4) 0.000(3) 0.002(3) -0.002(3)
C21 0.018(4) 0.025(5) 0.024(4) -0.007(4) 0.000(4) 0.006(4)
C22 0.022(5) 0.044(6) 0.022(5) -0.009(4) -0.007(4) 0.007(4)
C23 0.041(6) 0.034(5) 0.012(4) -0.009(4) -0.003(4) -0.008(5)
C24 0.038(6) 0.022(5) 0.016(4) -0.004(3) 0.008(4) -0.004(4)
C25 0.025(5) 0.019(4) 0.019(4) 0.003(3) 0.005(4) 0.001(4)
C26 0.029(5) 0.014(4) 0.012(4) 0.000(3) -0.002(4) 0.000(4)
C27 0.028(5) 0.024(5) 0.020(4) -0.007(4) -0.003(4) 0.004(4)
C28 0.034(6) 0.028(5) 0.030(5) -0.004(4) -0.004(4) 0.025(4)
C29 0.047(7) 0.019(5) 0.024(5) 0.003(4) 0.003(5) 0.009(4)
C30 0.028(5) 0.016(4) 0.041(6) -0.001(4) 0.003(4) -0.003(4)
C31 0.025(5) 0.018(4) 0.030(5) 0.002(4) 0.002(4) -0.002(4)
C32 0.017(4) 0.011(4) 0.021(4) 0.004(3) 0.001(4) 0.003(3)
C33 0.023(5) 0.022(5) 0.019(4) 0.002(3) 0.000(4) 0.003(4)
C34 0.020(5) 0.031(5) 0.037(6) -0.003(4) -0.007(4) 0.001(4)
C35 0.021(5) 0.039(6) 0.043(6) 0.000(5) 0.005(5) -0.002(4)
C36 0.025(5) 0.046(6) 0.030(5) 0.002(5) 0.006(4) -0.002(5)
C37 0.021(5) 0.033(5) 0.020(4) -0.005(4) -0.001(4) 0.000(4)
C38 0.016(4) 0.017(4) 0.015(4) -0.001(3) -0.003(3) 0.001(3)
C39 0.024(5) 0.016(4) 0.014(4) 0.005(3) 0.000(4) 0.006(3)
C40 0.036(6) 0.024(5) 0.019(4) -0.001(4) 0.000(4) 0.000(4)
C41 0.061(8) 0.018(5) 0.021(5) -0.003(4) 0.004(5) -0.002(5)
C42 0.061(8) 0.030(6) 0.025(5) -0.001(4) 0.006(5) 0.026(5)
C43 0.038(6) 0.041(6) 0.033(6) -0.004(5) -0.004(5) 0.015(5)
C44 0.026(5) 0.041(6) 0.019(4) -0.002(4) -0.002(4) 0.009(4)
C45 0.029(5) 0.017(4) 0.014(4) 0.004(3) -0.004(4) 0.003(4)
C46 0.030(5) 0.023(5) 0.022(4) 0.002(4) -0.007(4) 0.001(4)
C47 0.033(6) 0.050(7) 0.017(4) -0.001(4) -0.010(4) 0.011(5)
C48 0.052(7) 0.040(6) 0.020(5) 0.010(4) -0.007(5) 0.017(5)
C49 0.060(8) 0.021(5) 0.038(6) 0.012(4) -0.005(6) -0.003(5)
C50 0.031(5) 0.026(5) 0.020(4) 0.004(4) -0.007(4) 0.002(4)
Cl1 0.058(2) 0.0557(19) 0.0463(16) -0.0039(14) -0.0031(15) 0.0239(16)
Cl2 0.220(8) 0.142(6) 0.136(5) 0.068(5) 0.108(6) 0.091(6)
Cl3 0.108(5) 0.371(15) 0.111(5) 0.112(7) 0.003(4) -0.015(7)
C51 0.071(9) 0.032(6) 0.025(5) -0.007(4) 0.008(6) -0.001(6)
Cl4 0.184(9) 0.325(14) 0.136(6) -0.089(8) 0.068(6) -0.122(9)
Cl5 0.250(12) 0.172(9) 0.196(9) 0.028(7) 0.091(9) 0.038(8)
C52 0.14(2) 0.26(3) 0.109(17) -0.12(2) -0.072(16) 0.15(2)

loop_
_atom_type_symbol
_atom_type_description
_atom_type_scat_dispersion_real
_atom_type_scat_dispersion_imag
_atom_type_scat_source
C C 0.0033 0.0016 'International Tables Vol C Tables 4.2.6.8 and 6.1.1.4'
H H 0.0000 0.0000 'International Tables Vol C Tables 4.2.6.8 and 6.1.1.4'
Au Au -2.0133 8.8022 'International Tables Vol C Tables 4.2.6.8 and 6.1.1.4'
Cl Cl 0.1484 0.1585 'International Tables Vol C Tables 4.2.6.8 and 6.1.1.4'
P P 0.1023 0.0942 'International Tables Vol C Tables 4.2.6.8 and 6.1.1.4'
S S 0.1246 0.1234 'International Tables Vol C Tables 4.2.6.8 and 6.1.1.4'

loop_
_geom_angle_atom_site_label_1
_geom_angle_atom_site_label_2
_geom_angle_atom_site_label_3
_geom_angle
_geom_angle_site_symmetry_1
_geom_angle_site_symmetry_3
Au1 Au1 Au2 63.492(11) 6_545 .
Au1 Au1 Au2 59.280(10) 6_545 6_545
Au1 Au1 Au3 79.787(11) 6_545 .
Au2 Au1 Au2 61.708(14) . 6_545
Au2 Au1 Au3 100.892(13) . .
Au2 Au1 Au3 139.057(14) 6_545 .
S1 Au1 Au1 92.38(5) . 6_545
S1 Au1 Au2 152.86(5) . .
S1 Au1 Au2 96.10(5) . 6_545
S1 Au1 Au3 85.74(5) . .
P1 Au1 Au1 163.25(6) . 6_545
P1 Au1 Au2 108.89(5) . .
P1 Au1 Au2 132.25(5) . 6_545
P1 Au1 Au3 87.53(5) . .
P1 Au1 S1 97.59(7) . .
Au1 Au2 Au1 57.226(13) . 6_545
Au1 Au2 Au2 57.222(10) 6_545 6_545
Au1 Au2 Au2 61.068(10) . 6_545
Au1 Au2 Au4 74.122(11) 6_545 .
Au1 Au2 Au4 87.291(12) . .
Au2 Au2 Au4 130.671(11) 6_545 .
P4 Au2 Au1 147.63(6) . .
P4 Au2 Au1 151.71(6) . 6_545
P4 Au2 Au2 136.32(5) . 6_545
P4 Au2 Au4 90.85(5) . .
Au1 Au3 Au4 80.925(11) . .
S1 Au3 Au1 91.05(5) 6_545 .
S1 Au3 Au4 47.72(5) 6_545 .
P2 Au3 Au1 91.94(5) . .
P2 Au3 Au4 136.64(6) . .
P2 Au3 S1 175.16(7) . 6_545
Au2 Au4 Au3 90.891(11) . .
S1 Au4 Au2 97.76(5) 6_545 .
S1 Au4 Au3 47.77(5) 6_545 .
P3 Au4 Au2 89.55(5) . .
P3 Au4 Au3 134.12(6) . .
P3 Au4 S1 172.52(7) . 6_545
Au3 S1 Au1 93.56(7) 6_545 .
Au4 S1 Au1 90.59(6) 6_545 .
Au4 S1 Au3 84.51(7) 6_545 6_545
C1 P1 Au1 118.4(3) . .
C1 P1 C7 106.0(4) . .
C1 P1 C13 105.9(4) . .
C7 P1 Au1 111.1(3) . .
C7 P1 C13 102.0(4) . .
C13 P1 Au1 112.1(3) . .
C13 P2 Au3 115.6(3) . .
C14 P2 Au3 115.1(3) . .
C14 P2 C13 107.1(4) . .
C14 P2 C20 103.4(4) . .
C20 P2 Au3 110.2(3) . .
C20 P2 C13 104.2(4) . .
C26 P3 Au4 112.6(3) . .
C26 P3 C32 105.2(4) . .
C26 P3 C38 104.7(4) . .
C32 P3 Au4 112.7(3) . .
C32 P3 C38 104.1(4) . .
C38 P3 Au4 116.4(3) . .
C38 P4 Au2 109.3(3) . .
C38 P4 C39 106.4(4) . .
C39 P4 Au2 117.5(3) . .
C45 P4 Au2 112.9(3) . .
C45 P4 C38 104.6(4) . .
C45 P4 C39 105.4(4) . .
C2 C1 P1 121.7(7) . .
C6 C1 P1 119.1(7) . .
C6 C1 C2 118.9(8) . .
C3 C2 C1 119.7(9) . .
C2 C3 C4 120.8(9) . .
C5 C4 C3 119.7(9) . .
C4 C5 C6 121.3(9) . .
C5 C6 C1 119.6(10) . .
C8 C7 P1 122.2(6) . .
C12 C7 P1 118.0(6) . .
C12 C7 C8 119.6(8) . .
C9 C8 C7 120.5(8) . .
C8 C9 C10 119.7(9) . .
C11 C10 C9 120.7(8) . .
C10 C11 C12 119.6(9) . .
C7 C12 C11 119.9(9) . .
P1 C13 P2 116.1(4) . .
C15 C14 P2 118.8(8) . .
C19 C14 P2 121.8(7) . .
C19 C14 C15 119.2(9) . .
C16 C15 C14 120.0(11) . .
C15 C16 C17 119.9(12) . .
C18 C17 C16 119.8(10) . .
C17 C18 C19 120.3(11) . .
C14 C19 C18 120.8(11) . .
C21 C20 P2 117.5(7) . .
C21 C20 C25 120.8(8) . .
C25 C20 P2 121.8(7) . .
C20 C21 C22 119.6(9) . .
C23 C22 C21 121.3(9) . .
C22 C23 C24 119.4(9) . .
C23 C24 C25 120.5(9) . .
C20 C25 C24 118.4(9) . .
C27 C26 P3 119.3(7) . .
C31 C26 P3 122.0(7) . .
C31 C26 C27 118.7(8) . .
C28 C27 C26 120.3(9) . .
C29 C28 C27 120.0(9) . .
C30 C29 C28 120.6(9) . .
C29 C30 C31 119.0(9) . .
C26 C31 C30 121.3(9) . .
C33 C32 P3 122.3(7) . .
C37 C32 P3 119.2(7) . .
C37 C32 C33 118.5(8) . .
C34 C33 C32 120.5(8) . .
C33 C34 C35 120.9(9) . .
C36 C35 C34 119.0(10) . .
C37 C36 C35 120.6(10) . .
C36 C37 C32 120.5(9) . .
P4 C38 P3 112.4(4) . .
C40 C39 P4 120.9(7) . .
C44 C39 P4 118.8(7) . .
C44 C39 C40 120.3(9) . .
C41 C40 C39 118.6(10) . .
C42 C41 C40 121.2(10) . .
C41 C42 C43 119.6(9) . .
C42 C43 C44 120.7(11) . .
C39 C44 C43 119.5(10) . .
C46 C45 P4 121.2(7) . .
C50 C45 P4 118.2(7) . .
C50 C45 C46 120.6(8) . .
C45 C46 C47 119.3(9) . .
C48 C47 C46 120.4(10) . .
C47 C48 C49 119.3(9) . .
C48 C49 C50 120.9(10) . .
C45 C50 C49 119.4(9) . .
Cl3 C51 Cl2 114.1(9) . .
Cl5 C52 Cl4 118.7(14) . .

loop_
_geom_bond_atom_site_label_1
_geom_bond_atom_site_label_2
_geom_bond_distance
_geom_bond_site_symmetry_2
Au1 Au1 2.6227(6) 6_545
Au1 Au2 2.7913(4) 6_545
Au1 Au2 2.6816(4) .
Au1 Au3 2.9311(4) .
Au1 S1 2.588(2) .
Au1 P1 2.325(2) .
Au2 Au1 2.7913(4) 6_545
Au2 Au2 2.8084(6) 6_545
Au2 Au4 2.9798(4) .
Au2 P4 2.282(2) .
Au3 Au4 3.0962(4) .
Au3 S1 2.303(2) 6_545
Au3 P2 2.265(2) .
Au4 S1 2.301(2) 6_545
Au4 P3 2.258(2) .
S1 Au3 2.303(2) 6_545
S1 Au4 2.301(2) 6_545
P1 C1 1.817(9) .
P1 C7 1.823(8) .
P1 C13 1.831(8) .
P2 C13 1.843(8) .
P2 C14 1.820(9) .
P2 C20 1.824(8) .
P3 C26 1.807(9) .
P3 C32 1.809(9) .
P3 C38 1.840(8) .
P4 C38 1.823(9) .
P4 C39 1.833(9) .
P4 C45 1.824(8) .
C1 C2 1.405(13) .
C1 C6 1.396(13) .
C2 C3 1.380(13) .
C3 C4 1.382(15) .
C4 C5 1.358(16) .
C5 C6 1.387(14) .
C7 C8 1.394(12) .
C7 C12 1.387(12) .
C8 C9 1.373(13) .
C9 C10 1.388(14) .
C10 C11 1.379(14) .
C11 C12 1.397(13) .
C14 C15 1.397(14) .
C14 C19 1.384(14) .
C15 C16 1.391(15) .
C16 C17 1.40(2) .
C17 C18 1.373(19) .
C18 C19 1.386(14) .
C20 C21 1.367(13) .
C20 C25 1.388(12) .
C21 C22 1.396(13) .
C22 C23 1.350(14) .
C23 C24 1.389(15) .
C24 C25 1.407(13) .
C26 C27 1.397(13) .
C26 C31 1.381(13) .
C27 C28 1.388(12) .
C28 C29 1.382(15) .
C29 C30 1.378(15) .
C30 C31 1.400(13) .
C32 C33 1.405(13) .
C32 C37 1.391(12) .
C33 C34 1.365(14) .
C34 C35 1.389(15) .
C35 C36 1.387(15) .
C36 C37 1.378(14) .
C39 C40 1.407(13) .
C39 C44 1.371(14) .
C40 C41 1.398(14) .
C41 C42 1.356(17) .
C42 C43 1.389(16) .
C43 C44 1.390(14) .
C45 C46 1.390(13) .
C45 C50 1.377(13) .
C46 C47 1.392(13) .
C47 C48 1.380(16) .
C48 C49 1.385(17) .
C49 C50 1.385(13) .
Cl2 C51 1.680(13) .
Cl3 C51 1.588(13) .
Cl4 C52 1.65(2) .
Cl5 C52 1.55(2) .
